data_7043669
loop_
_publ_author_name
'Wang, Shi'
'Li, Ya-Juan'
'Ju, Fei-Fei'
'Xu, Wu-Tan'
'Kagesawa, Koichi'
'Li, Yong-hua'
'Yamashita, Masahiro'
'Huang, Wei'

_publ_section_title
;
 The molecular and supramolecular aspects in mononuclear manganese(III)
 Schiff-base spin crossover complexes
;
_journal_name_full 'Dalton Trans.'
_journal_paper_doi 10.1039/C7DT01718A
_journal_year 2017
_chemical_formula_sum 'C22 H28 Cl Mn N4 O2'
_chemical_formula_weight 470.87
_space_group_crystal_system orthorhombic
_space_group_IT_number 56
_space_group_name_Hall '-P 2ab 2ac'
_space_group_name_H-M_alt 'P c c n'
_symmetry_space_group_name_Hall '-P 2ab 2ac'
_symmetry_space_group_name_H-M 'P c c n'
_atom_sites_solution_hydrogens mixed
_audit_creation_method SHELXL-2014/7
_audit_update_record
;
2017-04-18 deposited with the CCDC.
2017-07-17 downloaded from the CCDC.
;
_cell_angle_alpha 90
_cell_angle_beta 90
_cell_angle_gamma 90
_cell_formula_units_Z 4
_cell_length_a 7.755(2)
_cell_length_b 16.035(4)
_cell_length_c 17.360(4)
_cell_measurement_reflns_used 9958
_cell_measurement_temperature 295(2)
_cell_measurement_theta_max 28.37
_cell_measurement_theta_min 2.55
_cell_volume 2158.7(9)
_computing_structure_refinement 'SHELXL-2014/7 (Sheldrick, 2014)'
_diffrn_ambient_temperature 295(2)
_diffrn_measured_fraction_theta_full 0.960
_diffrn_measured_fraction_theta_max 0.921
_diffrn_measurement_device_type 'CCD area detector'
_diffrn_measurement_method 'phi and omega scans'
_diffrn_radiation_type MoK\a
_diffrn_radiation_wavelength 0.71073
_diffrn_reflns_av_R_equivalents 0.0415
_diffrn_reflns_av_unetI/netI 0.0341
_diffrn_reflns_Laue_measured_fraction_full 0.960
_diffrn_reflns_Laue_measured_fraction_max 0.921
_diffrn_reflns_limit_h_max 10
_diffrn_reflns_limit_h_min -9
_diffrn_reflns_limit_k_max 21
_diffrn_reflns_limit_k_min -17
_diffrn_reflns_limit_l_max 23
_diffrn_reflns_limit_l_min -23
_diffrn_reflns_number 12497
_diffrn_reflns_point_group_measured_fraction_full 0.960
_diffrn_reflns_point_group_measured_fraction_max 0.921
_diffrn_reflns_theta_full 25.242
_diffrn_reflns_theta_max 28.402
_diffrn_reflns_theta_min 3.145
_exptl_absorpt_coefficient_mu 0.762
_exptl_absorpt_correction_T_max 0.913
_exptl_absorpt_correction_T_min 0.872
_exptl_absorpt_correction_type multi-scan
_exptl_absorpt_process_details 'SADABS; Bruker, 2000'
_exptl_crystal_colour brown
_exptl_crystal_density_diffrn 1.449
_exptl_crystal_description needle
_exptl_crystal_F_000 984
_exptl_crystal_size_max 0.30
_exptl_crystal_size_mid 0.15
_exptl_crystal_size_min 0.12
_refine_diff_density_max 0.375
_refine_diff_density_min -0.572
_refine_diff_density_rms 0.064
_refine_ls_extinction_method none
_refine_ls_goodness_of_fit_ref 1.243
_refine_ls_hydrogen_treatment mixed
_refine_ls_matrix_type full
_refine_ls_number_parameters 141
_refine_ls_number_reflns 2507
_refine_ls_number_restraints 0
_refine_ls_restrained_S_all 1.243
_refine_ls_R_factor_all 0.0772
_refine_ls_R_factor_gt 0.0640
_refine_ls_shift/su_max 0.000
_refine_ls_shift/su_mean 0.000
_refine_ls_structure_factor_coef Fsqd
_refine_ls_weighting_details 'w=1/[\s^2^(Fo^2^)+(0.0219P)^2^+3.2399P] where P=(Fo^2^+2Fc^2^)/3'
_refine_ls_weighting_scheme calc
_refine_ls_wR_factor_gt 0.1164
_refine_ls_wR_factor_ref 0.1228
_reflns_Friedel_coverage 0.000
_reflns_number_gt 2126
_reflns_number_total 2507
_reflns_threshold_expression 'I > 2\s(I)'
_cod_data_source_file c7dt01718a2.cif
_cod_data_source_block PCCN
_cod_depositor_comments
;
The following automatic conversions were performed:

'_exptl_absorpt_correction_type' value 'Multi-scan' changed to
'multi-scan' according to
/home/data/users/saulius/crontab/automatic-downloads/rss-feeds/RSC/lib/dictionaries/cif_core.dic
dictionary named 'cif_core.dic' version 2.4.2 from 2011-04-26.

Automatic conversion script
Id: cif_fix_values 4973 2017-02-22 13:04:09Z antanas 
;
_cod_database_code 7043669
_shelx_shelxl_version_number 2014/7
_shelx_space_group_comment
;
The symmetry employed for this shelxl refinement is uniquely defined
by the following loop, which should always be used as a source of
symmetry information in preference to the above space-group names.
They are only intended as comments.
;

loop_
_space_group_symop_operation_xyz
'x, y, z'
'-x+1/2, -y+1/2, z'
'x+1/2, -y, -z+1/2'
'-x, y+1/2, -z+1/2'
'-x, -y, -z'
'x-1/2, y-1/2, -z'
'-x-1/2, y, z-1/2'
'x, -y-1/2, z-1/2'

loop_
_atom_site_label
_atom_site_type_symbol
_atom_site_fract_x
_atom_site_fract_y
_atom_site_fract_z
_atom_site_U_iso_or_equiv
_atom_site_adp_type
_atom_site_occupancy
_atom_site_site_symmetry_order
_atom_site_calc_flag
_atom_site_refinement_flags_posn
_atom_site_refinement_flags_adp
_atom_site_refinement_flags_occupancy
O1 O 0.3515(3) 0.35585(12) 0.46038(11) 0.0360(5) Uani 1 1 d . . .
C1 C 0.4161(4) 0.39619(18) 0.40060(16) 0.0324(6) Uani 1 1 d . . .
C2 C 0.4141(4) 0.48326(19) 0.4004(2) 0.0433(7) Uani 1 1 d . . .
H1 H 0.3655 0.5116 0.4418 0.052 Uiso 1 1 calc R U .
C3 C 0.4822(5) 0.5276(2) 0.3404(2) 0.0501(9) Uani 1 1 d . . .
H2 H 0.4753 0.5855 0.3406 0.060 Uiso 1 1 calc R U .
C4 C 0.5612(5) 0.4874(2) 0.2797(2) 0.0532(9) Uani 1 1 d . . .
H3 H 0.6106 0.5180 0.2399 0.064 Uiso 1 1 calc R U .
C5 C 0.5661(5) 0.4024(2) 0.27850(17) 0.0463(8) Uani 1 1 d . . .
H4 H 0.6200 0.3753 0.2377 0.056 Uiso 1 1 calc R U .
C6 C 0.4915(4) 0.35496(19) 0.33759(16) 0.0342(6) Uani 1 1 d . . .
C7 C 0.5130(4) 0.26588(19) 0.33738(16) 0.0374(7) Uani 1 1 d . . .
H5 H 0.5870 0.2431 0.3009 0.045 Uiso 1 1 calc R U .
N1 N 0.4375(3) 0.21552(15) 0.38397(14) 0.0358(6) Uani 1 1 d . . .
Mn1 Mn 0.2500 0.2500 0.45837(3) 0.02904(17) Uani 1 2 d S T P
C8 C 0.5085(5) 0.13086(19) 0.38989(19) 0.0439(8) Uani 1 1 d . . .
H7 H 0.5886 0.1211 0.3479 0.053 Uiso 1 1 calc R U .
H6 H 0.4161 0.0903 0.3860 0.053 Uiso 1 1 calc R U .
C9 C 0.6009(5) 0.1207(2) 0.4663(2) 0.0504(9) Uani 1 1 d . . .
H8 H 0.6616 0.0678 0.4658 0.060 Uiso 1 1 calc R U .
H9 H 0.6865 0.1645 0.4708 0.060 Uiso 1 1 calc R U .
C10 C 0.4867(5) 0.1234(2) 0.5366(2) 0.0494(9) Uani 1 1 d . . .
H11 H 0.3964 0.0819 0.5313 0.059 Uiso 1 1 calc R U .
H10 H 0.5545 0.1092 0.5817 0.059 Uiso 1 1 calc R U .
N2 N 0.4071(4) 0.20622(16) 0.54798(15) 0.0381(6) Uani 1 1 d . . .
H12 H 0.488(5) 0.242(2) 0.5544(19) 0.047(10) Uiso 1 1 d . . .
C11 C 0.3007(5) 0.2097(2) 0.61787(18) 0.0525(9) Uani 1 1 d . . .
H13 H 0.3738 0.2072 0.6632 0.063 Uiso 1 1 calc R U .
H14 H 0.2224 0.1626 0.6191 0.063 Uiso 1 1 calc R U .
Cl1 Cl -0.2500 0.2500 0.64485(7) 0.0504(3) Uani 1 2 d S T P

loop_
_atom_site_aniso_label
_atom_site_aniso_U_11
_atom_site_aniso_U_22
_atom_site_aniso_U_33
_atom_site_aniso_U_23
_atom_site_aniso_U_13
_atom_site_aniso_U_12
O1 0.0438(12) 0.0283(10) 0.0357(10) -0.0051(8) 0.0119(9) -0.0090(9)
C1 0.0301(14) 0.0312(14) 0.0358(14) -0.0012(12) -0.0007(12) -0.0039(12)
C2 0.0435(18) 0.0309(16) 0.0555(19) -0.0018(14) 0.0072(15) -0.0040(13)
C3 0.048(2) 0.0357(17) 0.067(2) 0.0127(16) -0.0033(17) -0.0085(15)
C4 0.056(2) 0.056(2) 0.0477(19) 0.0215(17) 0.0001(17) -0.0082(18)
C5 0.0485(19) 0.059(2) 0.0319(15) 0.0058(14) 0.0027(14) -0.0011(16)
C6 0.0345(15) 0.0386(16) 0.0296(13) 0.0007(12) -0.0008(12) -0.0024(13)
C7 0.0391(16) 0.0403(18) 0.0329(13) -0.0074(12) 0.0007(12) 0.0018(13)
N1 0.0412(14) 0.0307(12) 0.0355(12) -0.0056(10) -0.0026(11) 0.0011(11)
Mn1 0.0329(3) 0.0238(3) 0.0305(3) 0.000 0.000 -0.0028(3)
C8 0.049(2) 0.0297(16) 0.0528(19) -0.0104(14) 0.0001(15) 0.0020(14)
C9 0.050(2) 0.0321(16) 0.069(2) -0.0067(16) -0.0147(18) 0.0083(14)
C10 0.058(2) 0.0338(16) 0.056(2) 0.0067(15) -0.0236(18) -0.0038(15)
N2 0.0411(15) 0.0337(14) 0.0395(13) 0.0002(11) -0.0051(12) -0.0102(11)
C11 0.051(2) 0.071(2) 0.0357(16) 0.0132(15) -0.0077(15) -0.0182(18)
Cl1 0.0466(6) 0.0582(7) 0.0465(6) 0.000 0.000 -0.0204(6)

loop_
_atom_type_symbol
_atom_type_description
_atom_type_scat_dispersion_real
_atom_type_scat_dispersion_imag
_atom_type_scat_source
C C 0.0033 0.0016 'International Tables Vol C Tables 4.2.6.8 and 6.1.1.4'
H H 0.0000 0.0000 'International Tables Vol C Tables 4.2.6.8 and 6.1.1.4'
N N 0.0061 0.0033 'International Tables Vol C Tables 4.2.6.8 and 6.1.1.4'
O O 0.0106 0.0060 'International Tables Vol C Tables 4.2.6.8 and 6.1.1.4'
Mn Mn 0.3368 0.7283 'International Tables Vol C Tables 4.2.6.8 and 6.1.1.4'
Cl Cl 0.1484 0.1585 'International Tables Vol C Tables 4.2.6.8 and 6.1.1.4'

loop_
_geom_angle_atom_site_label_1
_geom_angle_atom_site_label_2
_geom_angle_atom_site_label_3
_geom_angle
_geom_angle_site_symmetry_1
_geom_angle_site_symmetry_3
C1 O1 Mn1 126.07(17) . .
O1 C1 C2 119.2(3) . .
O1 C1 C6 122.6(3) . .
C2 C1 C6 118.2(3) . .
C3 C2 C1 121.2(3) . .
C3 C2 H1 119.4 . .
C1 C2 H1 119.4 . .
C2 C3 C4 120.7(3) . .
C2 C3 H2 119.6 . .
C4 C3 H2 119.6 . .
C5 C4 C3 119.4(3) . .
C5 C4 H3 120.3 . .
C3 C4 H3 120.3 . .
C4 C5 C6 121.3(3) . .
C4 C5 H4 119.3 . .
C6 C5 H4 119.3 . .
C5 C6 C1 119.1(3) . .
C5 C6 C7 119.3(3) . .
C1 C6 C7 121.2(3) . .
N1 C7 C6 124.7(3) . .
N1 C7 H5 117.6 . .
C6 C7 H5 117.6 . .
C7 N1 C8 117.0(3) . .
C7 N1 Mn1 124.0(2) . .
C8 N1 Mn1 118.5(2) . .
O1 Mn1 O1 177.87(12) 2 .
O1 Mn1 N1 93.81(10) 2 .
O1 Mn1 N1 87.55(9) . .
O1 Mn1 N1 87.55(9) 2 2
O1 Mn1 N1 93.81(10) . 2
N1 Mn1 N1 100.59(14) . 2
O1 Mn1 N2 85.81(9) 2 .
O1 Mn1 N2 92.60(10) . .
N1 Mn1 N2 87.97(11) . .
N1 Mn1 N2 169.51(10) 2 .
O1 Mn1 N2 92.60(10) 2 2
O1 Mn1 N2 85.81(9) . 2
N1 Mn1 N2 169.50(10) . 2
N1 Mn1 N2 87.97(11) 2 2
N2 Mn1 N2 84.22(15) . 2
N1 C8 C9 109.7(2) . .
N1 C8 H7 109.7 . .
C9 C8 H7 109.7 . .
N1 C8 H6 109.7 . .
C9 C8 H6 109.7 . .
H7 C8 H6 108.2 . .
C10 C9 C8 115.3(3) . .
C10 C9 H8 108.5 . .
C8 C9 H8 108.5 . .
C10 C9 H9 108.5 . .
C8 C9 H9 108.5 . .
H8 C9 H9 107.5 . .
N2 C10 C9 112.3(3) . .
N2 C10 H11 109.1 . .
C9 C10 H11 109.1 . .
N2 C10 H10 109.1 . .
C9 C10 H10 109.1 . .
H11 C10 H10 107.9 . .
C11 N2 C10 112.3(3) . .
C11 N2 Mn1 105.9(2) . .
C10 N2 Mn1 116.36(19) . .
C11 N2 H12 106(2) . .
C10 N2 H12 108(2) . .
Mn1 N2 H12 107(2) . .
N2 C11 C11 109.0(2) . 2
N2 C11 H13 109.9 . .
C11 C11 H13 109.9 2 .
N2 C11 H14 109.9 . .
C11 C11 H14 109.9 2 .
H13 C11 H14 108.3 . .

loop_
_geom_bond_atom_site_label_1
_geom_bond_atom_site_label_2
_geom_bond_distance
_geom_bond_site_symmetry_2
O1 C1 1.321(3) .
O1 Mn1 1.8713(19) .
C1 C2 1.396(4) .
C1 C6 1.406(4) .
C2 C3 1.367(5) .
C2 H1 0.9300 .
C3 C4 1.379(5) .
C3 H2 0.9300 .
C4 C5 1.364(5) .
C4 H3 0.9300 .
C5 C6 1.402(4) .
C5 H4 0.9300 .
C6 C7 1.438(4) .
C7 N1 1.284(4) .
C7 H5 0.9300 .
N1 C8 1.469(4) .
N1 Mn1 2.022(3) .
Mn1 O1 1.8712(19) 2
Mn1 N1 2.022(3) 2
Mn1 N2 2.097(3) .
Mn1 N2 2.097(3) 2
C8 C9 1.516(5) .
C8 H7 0.9700 .
C8 H6 0.9700 .
C9 C10 1.508(5) .
C9 H8 0.9700 .
C9 H9 0.9700 .
C10 N2 1.478(4) .
C10 H11 0.9700 .
C10 H10 0.9700 .
N2 C11 1.468(4) .
N2 H12 0.86(4) .
C11 C11 1.512(8) 2
C11 H13 0.9700 .
C11 H14 0.9700 .
